data_7702589
loop_
_publ_author_name
'Coleman, Karl S.'
'Green, Malcolm L. H.'
'Pascu, Sofia I.'
'Rees, Nicholas H.'
'Cowley, A. R.'
'Rees, Leigh H.'

_publ_section_title
;
 Palladium(ii) complexes with the bidentate iminophosphine ligand
 [Ph2PCH2C(Ph)\^i&#x20AC;&#x0081;N(2,6-Me2C6H3)]
;
_journal_issue 22
_journal_name_full 'Journal of the Chemical Society, Dalton Transactions'
_journal_page_first 3384
_journal_paper_doi 10.1039/b102476k
_journal_year 2001
_chemical_compound_source 'synthesis as described'
_chemical_formula_moiety 'C28 H26 Cl2 N1 P1 Pd1'
_chemical_formula_structural 'C28 H26 P1 PD1 CL2 N1'
_chemical_formula_sum 'C28 H26 Cl2 N P Pd'
_chemical_formula_weight 584.77
_space_group_IT_number 14
_space_group_name_Hall '-P 2yn'
_space_group_name_H-M_alt 'P 1 21/n 1'
_symmetry_cell_setting monoclinic
_symmetry_space_group_name_H-M 'P 1 21/n 1'
_atom_sites_solution_hydrogens geom
_atom_sites_solution_primary direct
_atom_sites_solution_secondary difmap
_audit_creation_method SHELXL
_cell_angle_alpha 90.00
_cell_angle_beta 117.47(2)
_cell_angle_gamma 90.00
_cell_formula_units_Z 4
_cell_length_a 11.182(1)
_cell_length_b 22.663(1)
_cell_length_c 11.314(1)
_cell_measurement_reflns_used 25
_cell_measurement_temperature 150(2)
_cell_measurement_theta_max 25
_cell_measurement_theta_min 2
_cell_volume 2543.9(6)
_computing_cell_refinement 'DIP2000 software DENZO, Otwinowski & Minor, 1996'
_computing_data_collection 'DIP2000 software ,Xpress, MAC Science, 1989'
_computing_data_reduction 'DIP2000 software DENZO, Otwinowski & Minor, 1996'
_computing_molecular_graphics 'CAMERON (Watkin & Pearce, 1997)'
_computing_publication_material 'WinGX publication routines (Farrugia, 1998)'
_computing_structure_refinement 'SHELXL-93 (Sheldrick, 1993)'
_computing_structure_solution SIR92
_diffrn_ambient_temperature 150(2)
_diffrn_measurement_device_type '  Enraf-nonius DIP2000 '
_diffrn_radiation_monochromator graphite
_diffrn_radiation_source 'fine-focus sealed tube'
_diffrn_radiation_type MoK\a
_diffrn_radiation_wavelength 0.71073
_diffrn_reflns_av_R_equivalents 0.048
_diffrn_reflns_av_sigmaI/netI 0.0340
_diffrn_reflns_limit_h_max 11
_diffrn_reflns_limit_h_min -13
_diffrn_reflns_limit_k_max 26
_diffrn_reflns_limit_k_min 0
_diffrn_reflns_limit_l_max 13
_diffrn_reflns_limit_l_min 0
_diffrn_reflns_number 29609
_diffrn_reflns_theta_max 25.00
_diffrn_reflns_theta_min 1.80
_exptl_absorpt_coefficient_mu 1.019
_exptl_absorpt_correction_T_max 0.794
_exptl_absorpt_correction_T_min 0.7095
_exptl_absorpt_correction_type refdelf
_exptl_crystal_colour orange
_exptl_crystal_density_diffrn 1.527
_exptl_crystal_density_method none
_exptl_crystal_description prism
_exptl_crystal_F_000 1184
_exptl_crystal_size_max 0.5
_exptl_crystal_size_mid 0.4
_exptl_crystal_size_min 0.3
_refine_diff_density_max 0.419
_refine_diff_density_min -0.597
_refine_diff_density_rms 0.086
_refine_ls_extinction_coef 0
_refine_ls_extinction_method none
_refine_ls_goodness_of_fit_all 1.675
_refine_ls_goodness_of_fit_obs 1.675
_refine_ls_hydrogen_treatment constr
_refine_ls_matrix_type full
_refine_ls_number_parameters 300
_refine_ls_number_reflns 4205
_refine_ls_number_restraints 0
_refine_ls_restrained_S_all 2.072
_refine_ls_restrained_S_obs 1.675
_refine_ls_R_factor_all 0.0572
_refine_ls_R_factor_obs 0.0563
_refine_ls_shift/esd_max 0.001
_refine_ls_shift/esd_mean 0.000
_refine_ls_structure_factor_coef Fsqd
_refine_ls_weighting_details 'w=1/[\s^2^(Fo^2^)+(0.0000P)^2^+3.8068P] where P=(Fo^2^+2Fc^2^)/3'
_refine_ls_weighting_scheme calc
_refine_ls_wR_factor_all 0.1133
_refine_ls_wR_factor_obs 0.0915
_reflns_number_observed 4205
_reflns_number_total 4207
_reflns_observed_criterion >2sigma(I)
_cod_data_source_file b102476k.txt
_cod_data_source_block compound_2
_cod_depositor_comments
;
The following automatic conversions were performed:

data item '_refine_ls_weighting_scheme' value 'calc
w=1/[\s^2^(Fo^2^)+(0.0000P)^2^+3.8068P] where P=(Fo^2^+2Fc^2^)/3' was
changed to 'calc'. A new data item '_refine_ls_weighting_details' was
created with the value set to
'w=1/[\s^2^(Fo^2^)+(0.0000P)^2^+3.8068P] where P=(Fo^2^+2Fc^2^)/3'.

Automatic conversion script
Id: cif_fix_values 6909 2019-04-08 15:41:33Z antanas 
;
_cod_original_cell_volume 2544.0
_cod_original_sg_symbol_H-M 'P 21/n'
_cod_database_code 7702589

loop_
_symmetry_equiv_pos_as_xyz
'x, y, z'
'-x+1/2, y+1/2, -z+1/2'
'-x, -y, -z'
'x-1/2, -y-1/2, z-1/2'

loop_
_atom_site_aniso_label
_atom_site_aniso_U_11
_atom_site_aniso_U_22
_atom_site_aniso_U_33
_atom_site_aniso_U_23
_atom_site_aniso_U_13
_atom_site_aniso_U_12
Pd1 0.0156(2) 0.0180(2) 0.0165(2) 0.00074(14) 0.00420(13) 0.00079(15)
Cl1 0.0287(7) 0.0386(7) 0.0198(5) 0.0015(5) 0.0097(5) 0.0082(5)
Cl2 0.0176(6) 0.0288(7) 0.0305(6) 0.0014(5) 0.0015(5) -0.0027(5)
N1 0.016(2) 0.016(2) 0.020(2) -0.0007(15) 0.008(2) -0.0009(14)
C1 0.018(2) 0.015(2) 0.023(2) 0.000(2) 0.007(2) 0.001(2)
C2 0.017(2) 0.030(3) 0.025(2) 0.009(2) 0.007(2) 0.000(2)
P1 0.0158(6) 0.0261(6) 0.0204(6) 0.0050(5) 0.0058(5) -0.0012(5)
C11 0.018(2) 0.030(3) 0.015(2) 0.002(2) 0.005(2) -0.007(2)
C12 0.038(3) 0.026(3) 0.018(2) 0.000(2) 0.007(2) -0.009(2)
C13 0.060(4) 0.022(3) 0.037(3) 0.003(2) 0.021(3) 0.007(3)
C14 0.060(4) 0.033(3) 0.030(3) 0.003(2) 0.017(3) -0.017(3)
C15 0.058(4) 0.065(5) 0.038(3) 0.000(3) 0.026(3) -0.032(3)
C16 0.037(3) 0.072(5) 0.038(3) -0.002(3) 0.025(3) -0.011(3)
C17 0.025(3) 0.048(3) 0.022(3) 0.003(2) 0.009(2) -0.001(2)
C18 0.039(3) 0.059(4) 0.039(3) 0.006(3) 0.024(3) 0.018(3)
C21 0.017(2) 0.030(3) 0.017(2) 0.005(2) 0.007(2) -0.003(2)
C22 0.030(3) 0.035(3) 0.031(3) 0.011(2) 0.012(2) 0.004(2)
C23 0.018(3) 0.070(4) 0.043(3) 0.030(3) 0.005(3) 0.012(3)
C24 0.024(3) 0.086(5) 0.029(3) 0.018(3) -0.003(3) -0.021(3)
C25 0.044(4) 0.054(4) 0.032(3) 0.001(3) 0.001(3) -0.023(3)
C26 0.034(3) 0.033(3) 0.031(3) 0.001(2) 0.008(3) -0.005(2)
C31 0.022(3) 0.036(3) 0.027(3) -0.005(2) 0.011(2) -0.007(2)
C32 0.034(3) 0.040(3) 0.035(3) -0.003(2) 0.016(3) 0.003(2)
C33 0.053(4) 0.049(4) 0.057(4) -0.008(3) 0.024(3) 0.014(3)
C34 0.063(5) 0.072(5) 0.065(5) -0.029(4) 0.038(4) 0.002(4)
C35 0.062(5) 0.082(5) 0.042(4) -0.018(4) 0.034(4) -0.005(4)
C36 0.042(3) 0.056(4) 0.030(3) 0.001(3) 0.018(3) -0.004(3)
C41 0.016(2) 0.032(3) 0.023(2) 0.008(2) 0.005(2) -0.002(2)
C42 0.019(3) 0.033(3) 0.026(3) 0.003(2) 0.009(2) -0.001(2)
C43 0.034(3) 0.027(3) 0.029(3) 0.003(2) 0.011(2) -0.002(2)
C44 0.032(3) 0.032(3) 0.035(3) 0.007(2) 0.017(2) -0.009(2)
C45 0.025(3) 0.040(3) 0.051(3) 0.010(3) 0.021(3) -0.004(2)
C46 0.026(3) 0.031(3) 0.045(3) 0.012(2) 0.016(3) 0.004(2)

loop_
_atom_site_label
_atom_site_type_symbol
_atom_site_fract_x
_atom_site_fract_y
_atom_site_fract_z
_atom_site_U_iso_or_equiv
_atom_site_thermal_displace_type
_atom_site_occupancy
_atom_site_calc_flag
_atom_site_refinement_flags
Pd1 Pd 0.03578(3) 0.152284(15) 0.93137(3) 0.01796(11) Uani 1 d .
Cl1 Cl 0.01595(12) 0.13837(5) 1.12747(11) 0.0296(3) Uani 1 d .
Cl2 Cl 0.26476(11) 0.16352(5) 1.04420(12) 0.0294(3) Uani 1 d .
N1 N -0.1637(4) 0.13659(15) 0.8056(4) 0.0175(8) Uani 1 d .
C1 C -0.2183(4) 0.1553(2) 0.6845(4) 0.0197(9) Uani 1 d .
C2 C -0.1350(4) 0.1892(2) 0.6366(5) 0.0253(10) Uani 1 d .
H2A H -0.1535(4) 0.2311(2) 0.6361(5) 0.030 Uiso 1 calc R
H2B H -0.1573(4) 0.1774(2) 0.5464(5) 0.030 Uiso 1 calc R
P1 P 0.04380(12) 0.17490(5) 0.74747(12) 0.0217(3) Uani 1 d .
C11 C -0.2416(5) 0.0989(2) 0.8472(4) 0.0220(10) Uani 1 d .
C12 C -0.2145(5) 0.0386(2) 0.8506(5) 0.0296(11) Uani 1 d .
C13 C -0.1092(6) 0.0150(2) 0.8169(6) 0.0400(14) Uani 1 d .
H13A H -0.1134(25) -0.0273(2) 0.8140(37) 0.060 Uiso 1 calc R
H13B H -0.0217(7) 0.0274(14) 0.8834(21) 0.060 Uiso 1 calc R
H13C H -0.1247(23) 0.0299(13) 0.7315(18) 0.060 Uiso 1 calc R
C14 C -0.2897(6) 0.0010(2) 0.8865(5) 0.0426(15) Uani 1 d .
H14 H -0.2756(6) -0.0395(2) 0.8885(5) 0.051 Uiso 1 calc R
C15 C -0.3841(7) 0.0228(3) 0.9190(6) 0.052(2) Uani 1 d .
H15 H -0.4346(7) -0.0033(3) 0.9413(6) 0.063 Uiso 1 calc R
C16 C -0.4068(6) 0.0819(3) 0.9197(6) 0.046(2) Uani 1 d .
H16 H -0.4711(6) 0.0956(3) 0.9435(6) 0.055 Uiso 1 calc R
C17 C -0.3334(5) 0.1221(2) 0.8846(5) 0.0322(12) Uani 1 d .
C18 C -0.3518(6) 0.1867(3) 0.8911(6) 0.0432(14) Uani 1 d .
H18A H -0.4163(30) 0.1940(3) 0.9233(37) 0.065 Uiso 1 calc R
H18B H -0.3839(38) 0.2035(4) 0.8038(9) 0.065 Uiso 1 calc R
H18C H -0.2672(10) 0.2045(4) 0.9504(30) 0.065 Uiso 1 calc R
C21 C -0.3618(4) 0.1450(2) 0.5861(4) 0.0218(10) Uani 1 d .
C22 C -0.4487(5) 0.1923(2) 0.5423(5) 0.0328(12) Uani 1 d .
H22 H -0.4186(5) 0.2299(2) 0.5757(5) 0.039 Uiso 1 calc R
C23 C -0.5815(5) 0.1835(3) 0.4478(6) 0.047(2) Uani 1 d .
H23 H -0.6412(5) 0.2151(3) 0.4202(6) 0.057 Uiso 1 calc R
C24 C -0.6257(6) 0.1287(3) 0.3949(6) 0.052(2) Uani 1 d .
H24 H -0.7144(6) 0.1231(3) 0.3303(6) 0.063 Uiso 1 calc R
C25 C -0.5384(6) 0.0822(3) 0.4376(6) 0.050(2) Uani 1 d .
H25 H -0.5680(6) 0.0450(3) 0.4015(6) 0.060 Uiso 1 calc R
C26 C -0.4069(5) 0.0898(2) 0.5334(5) 0.0358(13) Uani 1 d .
H26 H -0.3487(5) 0.0577(2) 0.5626(5) 0.043 Uiso 1 calc R
C31 C 0.0970(5) 0.1161(2) 0.6753(5) 0.0285(11) Uani 1 d .
C32 C 0.1625(5) 0.0680(2) 0.7510(6) 0.0363(13) Uani 1 d .
H32 H 0.1797(5) 0.0659(2) 0.8395(6) 0.044 Uiso 1 calc R
C33 C 0.2031(7) 0.0224(3) 0.6957(7) 0.054(2) Uani 1 d .
H33 H 0.2471(7) -0.0104(3) 0.7466(7) 0.064 Uiso 1 calc R
C34 C 0.1775(7) 0.0263(3) 0.5650(7) 0.063(2) Uani 1 d .
H34 H 0.2039(7) -0.0043(3) 0.5276(7) 0.076 Uiso 1 calc R
C35 C 0.1137(7) 0.0745(3) 0.4886(7) 0.058(2) Uani 1 d .
H35 H 0.0981(7) 0.0767(3) 0.4006(7) 0.070 Uiso 1 calc R
C36 C 0.0730(6) 0.1195(3) 0.5436(5) 0.0419(14) Uani 1 d .
H36 H 0.0294(6) 0.1523(3) 0.4924(5) 0.050 Uiso 1 calc R
C41 C 0.1363(5) 0.2393(2) 0.7450(5) 0.0252(11) Uani 1 d .
C42 C 0.0863(5) 0.2946(2) 0.7486(5) 0.0267(11) Uani 1 d .
H42 H 0.0051(5) 0.2984(2) 0.7519(5) 0.032 Uiso 1 calc R
C43 C 0.1572(5) 0.3441(2) 0.7475(5) 0.0311(11) Uani 1 d .
H43 H 0.1233(5) 0.3814(2) 0.7489(5) 0.037 Uiso 1 calc R
C44 C 0.2784(5) 0.3385(2) 0.7442(5) 0.0328(12) Uani 1 d .
H44 H 0.3252(5) 0.3720(2) 0.7418(5) 0.039 Uiso 1 calc R
C45 C 0.3299(5) 0.2839(2) 0.7446(6) 0.0374(13) Uani 1 d .
H45 H 0.4127(5) 0.2802(2) 0.7446(6) 0.045 Uiso 1 calc R
C46 C 0.2594(5) 0.2342(2) 0.7448(5) 0.0341(12) Uani 1 d .
H46 H 0.2947(5) 0.1970(2) 0.7450(5) 0.041 Uiso 1 calc R

loop_
_atom_type_symbol
_atom_type_description
_atom_type_scat_dispersion_real
_atom_type_scat_dispersion_imag
_atom_type_scat_source
C C 0.0033 0.0016 'International Tables Vol C Tables 4.2.6.8 and 6.1.1.4'
H H 0.0000 0.0000 'International Tables Vol C Tables 4.2.6.8 and 6.1.1.4'
N N 0.0061 0.0033 'International Tables Vol C Tables 4.2.6.8 and 6.1.1.4'
P P 0.1023 0.0942 'International Tables Vol C Tables 4.2.6.8 and 6.1.1.4'
Cl Cl 0.1484 0.1585 'International Tables Vol C Tables 4.2.6.8 and 6.1.1.4'
Pd Pd -0.9988 1.0072 'International Tables Vol C Tables 4.2.6.8 and 6.1.1.4'

loop_
_geom_angle_atom_site_label_1
_geom_angle_atom_site_label_2
_geom_angle_atom_site_label_3
_geom_angle
N1 Pd1 P1 83.63(10)
N1 Pd1 Cl2 170.53(10)
P1 Pd1 Cl2 88.76(5)
N1 Pd1 Cl1 94.92(10)
P1 Pd1 Cl1 173.57(5)
Cl2 Pd1 Cl1 93.26(4)
C1 N1 C11 118.7(4)
C1 N1 Pd1 120.8(3)
C11 N1 Pd1 120.2(3)
N1 C1 C2 119.2(4)
N1 C1 C21 124.2(4)
C2 C1 C21 116.6(4)
C1 C2 P1 109.1(3)
C41 P1 C31 106.3(2)
C41 P1 C2 107.4(2)
C31 P1 C2 107.8(2)
C41 P1 Pd1 118.9(2)
C31 P1 Pd1 115.2(2)
C2 P1 Pd1 100.5(2)
C17 C11 C12 123.1(5)
C17 C11 N1 121.3(4)
C12 C11 N1 115.6(4)
C14 C12 C11 117.3(5)
C14 C12 C13 120.8(5)
C11 C12 C13 121.9(4)
C15 C14 C12 120.5(6)
C14 C15 C16 121.9(5)
C15 C16 C17 120.1(6)
C11 C17 C16 117.0(5)
C11 C17 C18 122.0(5)
C16 C17 C18 121.0(5)
C22 C21 C26 119.7(5)
C22 C21 C1 119.0(4)
C26 C21 C1 121.3(4)
C21 C22 C23 119.4(5)
C24 C23 C22 120.7(6)
C25 C24 C23 119.4(5)
C24 C25 C26 120.8(6)
C21 C26 C25 119.9(5)
C32 C31 C36 119.9(5)
C32 C31 P1 119.8(4)
C36 C31 P1 120.3(4)
C31 C32 C33 120.1(5)
C34 C33 C32 119.2(6)
C35 C34 C33 121.3(6)
C34 C35 C36 119.3(6)
C35 C36 C31 120.2(6)
C42 C41 C46 119.6(4)
C42 C41 P1 119.5(4)
C46 C41 P1 120.8(4)
C43 C42 C41 119.8(5)
C42 C43 C44 120.1(5)
C45 C44 C43 120.2(5)
C44 C45 C46 120.1(5)
C45 C46 C41 120.2(5)

loop_
_geom_bond_atom_site_label_1
_geom_bond_atom_site_label_2
_geom_bond_distance
Pd1 N1 2.049(4)
Pd1 P1 2.1845(12)
Pd1 Cl2 2.2881(12)
Pd1 Cl1 2.3505(12)
N1 C1 1.288(5)
N1 C11 1.445(6)
C1 C2 1.489(6)
C1 C21 1.490(6)
C2 P1 1.834(5)
P1 C41 1.796(5)
P1 C31 1.801(5)
C11 C17 1.382(7)
C11 C12 1.397(7)
C12 C14 1.383(7)
C12 C13 1.494(7)
C14 C15 1.361(9)
C15 C16 1.365(9)
C16 C17 1.400(8)
C17 C18 1.486(8)
C21 C22 1.377(7)
C21 C26 1.378(7)
C22 C23 1.387(8)
C23 C24 1.368(9)
C24 C25 1.364(9)
C25 C26 1.377(8)
C31 C32 1.371(7)
C31 C36 1.388(7)
C32 C33 1.388(8)
C33 C34 1.373(9)
C34 C35 1.371(10)
C35 C36 1.378(9)
C41 C42 1.380(7)
C41 C46 1.382(7)
C42 C43 1.378(7)
C43 C44 1.378(7)
C44 C45 1.365(7)
C45 C46 1.376(7)
